data_7133079
loop_
_publ_author_name
'Yang, Jing'
'Zhan, Shaoqi'
'Wang, Linqin'
'Yang, Hao'
'Duan, Lele'
'Fan, Xiaolei'
'Liu, Tianqi'
'Sun, Licheng'

_publ_section_title
;
 Adaptive water oxidation catalysis on a carboxylate-sulfonate ligand with
 low onset potential.
;
_journal_issue 48
_journal_name_full 'Chemical communications (Cambridge, England)'
_journal_page_first 6162
_journal_page_last 6165
_journal_paper_doi 10.1039/d4cc02303j
_journal_volume 60
_journal_year 2024
_chemical_formula_moiety 'C21 H16 N4 O5 Ru S'
_chemical_formula_sum 'C21 H16 N4 O5 Ru S'
_chemical_formula_weight 537.51
_space_group_crystal_system orthorhombic
_space_group_IT_number 61
_space_group_name_Hall '-P 2ac 2ab'
_space_group_name_H-M_alt 'P b c a'
_atom_sites_solution_hydrogens geom
_atom_sites_solution_primary dual
_audit_creation_date 2018-10-15
_audit_creation_method
;
Olex2 1.2
(compiled 2018.05.29 svn.r3508 for OlexSys, GUI svn.r5506)
;
_audit_update_record
;
2024-04-11 deposited with the CCDC.	2024-05-22 downloaded from the CCDC.
;
_cell_angle_alpha 90
_cell_angle_beta 90
_cell_angle_gamma 90
_cell_formula_units_Z 8
_cell_length_a 10.1221(6)
_cell_length_b 16.1027(10)
_cell_length_c 25.1176(16)
_cell_measurement_reflns_used 9827
_cell_measurement_temperature 100(2)
_cell_measurement_theta_max 27.50
_cell_measurement_theta_min 2.511
_cell_volume 4094.0(4)
_computing_cell_refinement 'SAINT V8.38A (?, 2016)'
_computing_data_reduction 'SAINT V8.38A (?, 2016)'
_computing_molecular_graphics 'Olex2 (Dolomanov et al., 2009)'
_computing_publication_material 'Olex2 (Dolomanov et al., 2009)'
_computing_structure_refinement 'XL (Sheldrick, 2008)'
_computing_structure_solution 'ShelXT (Sheldrick, 2015)'
_diffrn_ambient_temperature 100.01
_diffrn_detector 'Bruker PHOTO 100 area detector'
_diffrn_detector_area_resol_mean 7.9
_diffrn_detector_type 'CCD area detector'
_diffrn_measured_fraction_theta_full 0.999
_diffrn_measured_fraction_theta_max 1.000
_diffrn_measurement_device 'three-circle diffractometer'
_diffrn_measurement_device_type 'Bruker PHOTO 100 area detector'
_diffrn_measurement_method '\w and \f scans'
_diffrn_radiation_monochromator 'mirror optics'
_diffrn_radiation_probe x-ray
_diffrn_radiation_type MoK\a
_diffrn_radiation_wavelength 0.71073
_diffrn_reflns_av_R_equivalents 0.0878
_diffrn_reflns_av_unetI/netI 0.0382
_diffrn_reflns_Laue_measured_fraction_full 0.999
_diffrn_reflns_Laue_measured_fraction_max 1.000
_diffrn_reflns_limit_h_max 13
_diffrn_reflns_limit_h_min -13
_diffrn_reflns_limit_k_max 20
_diffrn_reflns_limit_k_min -20
_diffrn_reflns_limit_l_max 32
_diffrn_reflns_limit_l_min -32
_diffrn_reflns_number 55641
_diffrn_reflns_point_group_measured_fraction_full 0.999
_diffrn_reflns_point_group_measured_fraction_max 1.000
_diffrn_reflns_theta_full 25.242
_diffrn_reflns_theta_max 27.521
_diffrn_reflns_theta_min 2.511
_diffrn_source 'microfocus sealed X-ray tube'
_diffrn_source_type 'Incoatec I\ms'
_diffrn_standards_number 0
_exptl_absorpt_coefficient_mu 0.911
_exptl_absorpt_correction_T_max 0.7456
_exptl_absorpt_correction_T_min 0.6189
_exptl_absorpt_correction_type multi-scan
_exptl_absorpt_process_details
'SADABS-2016/2 (Bruker,2016/2) was used for absorption correction. wR2(int) was 0.1083 before and 0.0747 after correction. The Ratio of minimum to maximum transmission is 0.8301. The \l/2 correction factor is Not present.'
_exptl_crystal_colour yellow
_exptl_crystal_colour_primary yellow
_exptl_crystal_density_diffrn 1.744
_exptl_crystal_description needle
_exptl_crystal_F_000 2160
_exptl_crystal_size_max 0.4
_exptl_crystal_size_mid 0.16
_exptl_crystal_size_min 0.14
_refine_diff_density_max 3.430
_refine_diff_density_min -1.708
_refine_diff_density_rms 0.139
_refine_ls_extinction_method none
_refine_ls_goodness_of_fit_ref 1.128
_refine_ls_hydrogen_treatment constr
_refine_ls_matrix_type full
_refine_ls_number_parameters 323
_refine_ls_number_reflns 4706
_refine_ls_number_restraints 351
_refine_ls_restrained_S_all 1.115
_refine_ls_R_factor_all 0.0770
_refine_ls_R_factor_gt 0.0659
_refine_ls_shift/su_max 0.001
_refine_ls_shift/su_mean 0.000
_refine_ls_structure_factor_coef Fsqd
_refine_ls_weighting_details 'w=1/[\s^2^(Fo^2^)+(0.0194P)^2^+45.8544P] where P=(Fo^2^+2Fc^2^)/3'
_refine_ls_weighting_scheme calc
_refine_ls_wR_factor_gt 0.1340
_refine_ls_wR_factor_ref 0.1380
_reflns_Friedel_coverage 0.000
_reflns_number_gt 4039
_reflns_number_total 4706
_reflns_threshold_expression 'I > 2\s(I)'
_cod_data_source_file d4cc02303j2.cif
_cod_data_source_block cxy0506_0m
_cod_depositor_comments 'Adding full bibliography for 7133079.cif.'
_cod_database_code 7133079
_shelx_shelxl_version_number 2016/6
_shelx_space_group_comment
;
The symmetry employed for this shelxl refinement is uniquely defined
by the following loop, which should always be used as a source of
symmetry information in preference to the above space-group names.
They are only intended as comments.
;
_olex2_refinement_description
;
1. Fixed Uiso
 At 1.2 times of:
  All C(H) groups
2. Restrained distances
 C23A-O1
 1.5 with sigma of 0.02
 O4A-C23A
 1.1 with sigma of 0.02
 C23-O5
 1.35 with sigma of 0.02
 S1A-O5
 1.42 with sigma of 0.02
 O2A-O5
 2.38 with sigma of 0.04
 O3A-O5
 2.38 with sigma of 0.04
 C10-O3A
 2.54 with sigma of 0.04
 S1A-O2A \\sim S1A-O3A \\sim S1-O3 \\sim S1-O2
 with sigma of 0.02
3. Restrained planarity
 O1, O4A, C23A, C1
 with sigma of 0.1
 O5, C23, C10, O4
 with sigma of 0.1
4. Uiso/Uaniso restraints and constraints
All non-hydrogen atoms have similar U: within 2A with sigma of 0.01 and sigma
for terminal atoms of 0.02
Uanis(O4A) \\sim Ueq, Uanis(O3) \\sim Ueq: with sigma of 0.005 and sigma for
terminal atoms of 0.01
Uanis(O3A) \\sim Ueq: with sigma of 0.005 and sigma for terminal atoms of 0.01
Uanis(C23A) = Uanis(S1)
Uanis(S1A) = Uanis(C23)
5. Others
 Sof(S1A)=Sof(C23A)=Sof(O2A)=Sof(O3A)=Sof(O4A)=1-FVAR(1)
 Sof(S1)=Sof(O2)=Sof(O3)=Sof(C23)=Sof(O4)=FVAR(1)
6.a Aromatic/amide H refined with riding coordinates:
 C3(H3), C4(H4), C5(H5), C7(H7), C8(H8), C9(H9), C13(H13), C14(H14), C15(H15),
 C16(H16), C17(H17), C18(H18), C19(H19), C20(H20), C21(H21), C22(H22)
;
_olex2_submission_special_instructions 'No special instructions were received'

loop_
_space_group_symop_operation_xyz
'x, y, z'
'x+1/2, -y+1/2, -z'
'-x, y+1/2, -z+1/2'
'-x+1/2, -y, z+1/2'
'-x, -y, -z'
'-x-1/2, y-1/2, z'
'x, -y-1/2, z-1/2'
'x-1/2, y, -z-1/2'

loop_
_atom_site_label
_atom_site_type_symbol
_atom_site_fract_x
_atom_site_fract_y
_atom_site_fract_z
_atom_site_U_iso_or_equiv
_atom_site_adp_type
_atom_site_occupancy
_atom_site_site_symmetry_order
_atom_site_calc_flag
_atom_site_refinement_flags_posn
_atom_site_refinement_flags_adp
_atom_site_refinement_flags_occupancy
_atom_site_disorder_assembly
_atom_site_disorder_group
Ru1 Ru 0.51950(4) 0.68136(3) 0.62834(2) 0.01546(12) Uani 1 1 d . U . . .
S1 S 0.6866(3) 0.71487(17) 0.72755(12) 0.0215(6) Uani 0.692(5) 1 d D U P A 1
O1 O 0.5541(4) 0.7223(3) 0.70982(14) 0.0222(8) Uani 1 1 d D U . . .
O2 O 0.7088(7) 0.6396(5) 0.7567(3) 0.0390(18) Uani 0.692(5) 1 d D U P A 1
O3 O 0.7329(8) 0.7894(5) 0.7538(3) 0.0347(18) Uani 0.692(5) 1 d D U P A 1
N1 N 0.7107(4) 0.6906(3) 0.62644(18) 0.0173(8) Uani 1 1 d . U . . .
C23 C 0.300(6) 0.6367(11) 0.5507(8) 0.0376(9) Uani 0.692(5) 1 d D U P A 1
O5 O 0.3156(4) 0.6565(3) 0.60412(17) 0.0336(10) Uani 1 1 d D U . . .
N4 N 0.5464(4) 0.6514(3) 0.55402(17) 0.0165(9) Uani 1 1 d . U . . .
N5 N 0.5320(5) 0.5607(3) 0.65703(18) 0.0211(9) Uani 1 1 d . U . . .
N6 N 0.4900(4) 0.8048(3) 0.61230(18) 0.0199(9) Uani 1 1 d . U . . .
C1 C 0.7823(5) 0.7065(3) 0.6695(2) 0.0196(10) Uani 1 1 d . U . . .
C2 C 0.7693(5) 0.6748(4) 0.5778(2) 0.0206(11) Uani 1 1 d . U . . .
C3 C 0.9062(6) 0.6789(4) 0.5738(3) 0.0296(13) Uani 1 1 d . U . . .
H3 H 0.948439 0.670443 0.540495 0.035 Uiso 1 1 calc R . . . .
C4 C 0.9806(6) 0.6956(4) 0.6191(3) 0.0341(14) Uani 1 1 d . U . . .
H4 H 1.074189 0.697704 0.616749 0.041 Uiso 1 1 calc R . . . .
C5 C 0.9195(6) 0.7090(4) 0.6670(3) 0.0292(13) Uani 1 1 d . U . . .
H5 H 0.970149 0.719882 0.698092 0.035 Uiso 1 1 calc R . . . .
C6 C 0.6745(6) 0.6532(4) 0.5359(2) 0.0230(11) Uani 1 1 d . U . . .
C7 C 0.6960(8) 0.6326(5) 0.4822(3) 0.0417(16) Uani 1 1 d . U . . .
H7 H 0.782779 0.632354 0.467775 0.050 Uiso 1 1 calc R . . . .
C8 C 0.5877(8) 0.6124(6) 0.4503(3) 0.0474(18) Uani 1 1 d . U . . .
H8 H 0.602073 0.598888 0.413988 0.057 Uiso 1 1 calc R . . . .
C9 C 0.4620(8) 0.6114(5) 0.4697(3) 0.0422(16) Uani 1 1 d . U . . .
H9 H 0.389270 0.597057 0.447655 0.051 Uiso 1 1 calc R . . . .
C10 C 0.4445(6) 0.6319(4) 0.5221(2) 0.0292(12) Uani 1 1 d D U . . .
O4 O 0.2024(6) 0.6242(4) 0.5282(2) 0.0267(14) Uani 0.692(5) 1 d . U P A 1
C13 C 0.4396(7) 0.5397(4) 0.6933(3) 0.0345(14) Uani 1 1 d . U . . .
H13 H 0.368375 0.576793 0.699849 0.041 Uiso 1 1 calc R . . . .
C14 C 0.4455(8) 0.4655(5) 0.7215(3) 0.0406(16) Uani 1 1 d . U . . .
H14 H 0.378986 0.452234 0.746773 0.049 Uiso 1 1 calc R . . . .
C15 C 0.5481(8) 0.4116(4) 0.7125(3) 0.0369(15) Uani 1 1 d . U . . .
H15 H 0.554644 0.360972 0.731782 0.044 Uiso 1 1 calc R . . . .
C16 C 0.6421(7) 0.4326(4) 0.6746(2) 0.0300(13) Uani 1 1 d . U . . .
H16 H 0.713897 0.396374 0.667112 0.036 Uiso 1 1 calc R . . . .
C17 C 0.6293(6) 0.5071(4) 0.6479(2) 0.0216(11) Uani 1 1 d . U . . .
H17 H 0.693312 0.520822 0.621609 0.026 Uiso 1 1 calc R . . . .
C18 C 0.4020(6) 0.8447(4) 0.6440(2) 0.0276(13) Uani 1 1 d . U . . .
H18 H 0.354373 0.813374 0.669626 0.033 Uiso 1 1 calc R . . . .
C19 C 0.3787(7) 0.9289(5) 0.6404(3) 0.0379(15) Uani 1 1 d . U . . .
H19 H 0.316249 0.954694 0.663329 0.045 Uiso 1 1 calc R . . . .
C20 C 0.4475(7) 0.9760(4) 0.6030(3) 0.0393(15) Uani 1 1 d . U . . .
H20 H 0.433275 1.034137 0.599855 0.047 Uiso 1 1 calc R . . . .
C21 C 0.5379(7) 0.9352(4) 0.5702(3) 0.0309(13) Uani 1 1 d . U . . .
H21 H 0.585608 0.965032 0.543834 0.037 Uiso 1 1 calc R . . . .
C22 C 0.5568(5) 0.8520(4) 0.5764(2) 0.0201(11) Uani 1 1 d . U . . .
H22 H 0.620339 0.825432 0.554380 0.024 Uiso 1 1 calc R . . . .
S1A S 0.300(4) 0.6359(7) 0.5511(5) 0.0376(9) Uani 0.308(5) 1 d D U P A 2
C23A C 0.699(2) 0.7308(12) 0.7233(10) 0.0215(6) Uani 0.308(5) 1 d D U P A 2
O2A O 0.2370(15) 0.7022(10) 0.5255(5) 0.039(3) Uani 0.308(5) 1 d D U P A 2
O3A O 0.234(2) 0.5620(12) 0.5353(8) 0.066(4) Uani 0.308(5) 1 d D U P A 2
O4A O 0.7349(17) 0.7494(10) 0.7634(6) 0.025(3) Uani 0.308(5) 1 d D U P A 2

loop_
_atom_site_aniso_label
_atom_site_aniso_U_11
_atom_site_aniso_U_22
_atom_site_aniso_U_33
_atom_site_aniso_U_23
_atom_site_aniso_U_13
_atom_site_aniso_U_12
Ru1 0.01101(19) 0.0224(2) 0.01295(19) 0.00184(18) 0.00306(15) 0.00256(16)
S1 0.0148(9) 0.0317(13) 0.0180(10) -0.0030(9) -0.0022(8) 0.0023(8)
O1 0.0206(19) 0.033(2) 0.0130(17) -0.0012(16) 0.0009(15) 0.0038(17)
O2 0.029(3) 0.053(4) 0.035(4) 0.018(3) 0.001(3) 0.016(3)
O3 0.027(3) 0.043(4) 0.033(4) -0.020(4) 0.002(3) -0.007(4)
N1 0.0126(18) 0.020(2) 0.0187(19) 0.0019(18) 0.0034(16) 0.0028(16)
C23 0.0238(16) 0.047(2) 0.0418(19) 0.0131(16) -0.0015(14) -0.0014(15)
O5 0.0166(19) 0.054(3) 0.030(2) 0.002(2) -0.0007(17) -0.0016(19)
N4 0.017(2) 0.018(2) 0.0144(19) 0.0003(17) 0.0021(16) 0.0017(17)
N5 0.022(2) 0.024(2) 0.018(2) 0.0025(18) 0.0016(18) -0.0027(19)
N6 0.018(2) 0.023(2) 0.018(2) 0.0023(18) -0.0023(17) 0.0010(18)
C1 0.014(2) 0.018(2) 0.027(2) 0.000(2) -0.0008(19) 0.0011(19)
C2 0.018(2) 0.020(2) 0.024(2) -0.002(2) 0.008(2) 0.005(2)
C3 0.020(3) 0.029(3) 0.039(3) -0.005(3) 0.013(2) 0.003(2)
C4 0.014(2) 0.029(3) 0.060(4) -0.010(3) 0.008(3) 0.001(2)
C5 0.014(2) 0.028(3) 0.046(3) -0.007(3) -0.006(2) 0.001(2)
C6 0.023(3) 0.025(3) 0.022(3) -0.002(2) 0.006(2) 0.006(2)
C7 0.041(3) 0.059(4) 0.025(3) -0.006(3) 0.013(3) 0.013(3)
C8 0.059(4) 0.065(4) 0.019(3) -0.012(3) -0.004(3) 0.007(4)
C9 0.047(4) 0.055(4) 0.024(3) -0.008(3) -0.010(3) 0.003(3)
C10 0.033(3) 0.034(3) 0.021(2) 0.003(2) -0.007(2) -0.001(2)
O4 0.016(3) 0.048(4) 0.017(3) 0.001(3) -0.004(2) 0.005(3)
C13 0.035(3) 0.034(3) 0.034(3) 0.006(3) 0.012(3) 0.001(3)
C14 0.052(4) 0.037(3) 0.032(3) 0.007(3) 0.013(3) -0.011(3)
C15 0.060(4) 0.026(3) 0.024(3) 0.007(2) -0.002(3) -0.008(3)
C16 0.041(3) 0.020(3) 0.029(3) -0.001(2) -0.003(3) 0.001(2)
C17 0.026(3) 0.019(3) 0.020(2) -0.001(2) 0.000(2) -0.006(2)
C18 0.026(3) 0.038(3) 0.020(3) 0.002(2) 0.004(2) 0.012(2)
C19 0.043(3) 0.040(4) 0.030(3) -0.005(3) 0.001(3) 0.019(3)
C20 0.046(4) 0.024(3) 0.048(4) -0.001(3) -0.006(3) 0.008(3)
C21 0.033(3) 0.026(3) 0.034(3) 0.001(3) -0.001(3) -0.004(3)
C22 0.015(2) 0.027(3) 0.018(2) 0.001(2) -0.0024(19) -0.002(2)
S1A 0.0238(16) 0.047(2) 0.0418(19) 0.0131(16) -0.0015(14) -0.0014(15)
C23A 0.0148(9) 0.0317(13) 0.0180(10) -0.0030(9) -0.0022(8) 0.0023(8)
O2A 0.028(6) 0.062(8) 0.027(6) 0.005(6) -0.001(6) -0.001(6)
O3A 0.071(7) 0.063(7) 0.064(7) -0.004(7) -0.007(6) 0.016(7)
O4A 0.021(5) 0.034(6) 0.020(5) -0.008(5) -0.006(4) -0.008(6)

loop_
_atom_type_symbol
_atom_type_description
_atom_type_scat_dispersion_real
_atom_type_scat_dispersion_imag
_atom_type_scat_source
C C 0.0033 0.0016 'International Tables Vol C Tables 4.2.6.8 and 6.1.1.4'
H H 0.0000 0.0000 'International Tables Vol C Tables 4.2.6.8 and 6.1.1.4'
N N 0.0061 0.0033 'International Tables Vol C Tables 4.2.6.8 and 6.1.1.4'
O O 0.0106 0.0060 'International Tables Vol C Tables 4.2.6.8 and 6.1.1.4'
Ru Ru -1.2594 0.8363 'International Tables Vol C Tables 4.2.6.8 and 6.1.1.4'
S S 0.1246 0.1234 'International Tables Vol C Tables 4.2.6.8 and 6.1.1.4'

loop_
_geom_angle_atom_site_label_1
_geom_angle_atom_site_label_2
_geom_angle_atom_site_label_3
_geom_angle
_geom_angle_site_symmetry_1
_geom_angle_site_symmetry_3
_geom_angle_publ_flag
O1 Ru1 O5 117.92(15) . . ?
N1 Ru1 O1 80.78(17) . . ?
N1 Ru1 O5 161.27(18) . . ?
N1 Ru1 N4 81.70(19) . . ?
N1 Ru1 N5 91.10(19) . . ?
N1 Ru1 N6 93.81(19) . . ?
N4 Ru1 O1 162.38(17) . . ?
N4 Ru1 O5 79.64(17) . . ?
N4 Ru1 N5 95.28(18) . . ?
N4 Ru1 N6 94.15(18) . . ?
N5 Ru1 O1 86.97(17) . . ?
N5 Ru1 O5 89.00(19) . . ?
N6 Ru1 O1 85.12(17) . . ?
N6 Ru1 O5 89.18(18) . . ?
N6 Ru1 N5 169.91(18) . . ?
O1 S1 O2 112.3(4) . . ?
O1 S1 O3 112.3(4) . . ?
O1 S1 C1 105.5(3) . . ?
O2 S1 O3 114.7(5) . . ?
O2 S1 C1 105.8(4) . . ?
O3 S1 C1 105.2(4) . . ?
S1 O1 Ru1 114.9(3) . . ?
C23A O1 Ru1 113.2(11) . . ?
C1 N1 Ru1 122.6(4) . . ?
C1 N1 C2 121.4(4) . . ?
C2 N1 Ru1 115.8(4) . . ?
O5 C23 C10 110(3) . . ?
O4 C23 O5 128(5) . . ?
O4 C23 C10 122.8(19) . . ?
C23 O5 Ru1 115(3) . . ?
S1A O5 Ru1 114.9(15) . . ?
C6 N4 Ru1 116.4(4) . . ?
C10 N4 Ru1 121.5(4) . . ?
C10 N4 C6 122.1(5) . . ?
C13 N5 Ru1 115.3(4) . . ?
C17 N5 Ru1 126.3(4) . . ?
C17 N5 C13 117.9(5) . . ?
C18 N6 Ru1 116.1(4) . . ?
C18 N6 C22 116.8(5) . . ?
C22 N6 Ru1 126.9(4) . . ?
N1 C1 S1 112.9(4) . . ?
N1 C1 C5 120.9(6) . . ?
N1 C1 C23A 115.8(7) . . ?
C5 C1 S1 125.9(5) . . ?
C5 C1 C23A 123.0(8) . . ?
N1 C2 C3 118.9(5) . . ?
N1 C2 C6 113.4(5) . . ?
C3 C2 C6 127.7(5) . . ?
C2 C3 H3 120.3 . . ?
C4 C3 C2 119.4(6) . . ?
C4 C3 H3 120.3 . . ?
C3 C4 H4 119.8 . . ?
C5 C4 C3 120.3(5) . . ?
C5 C4 H4 119.8 . . ?
C1 C5 H5 120.5 . . ?
C4 C5 C1 119.0(6) . . ?
C4 C5 H5 120.5 . . ?
N4 C6 C2 112.6(5) . . ?
N4 C6 C7 117.3(6) . . ?
C7 C6 C2 130.1(6) . . ?
C6 C7 H7 120.6 . . ?
C8 C7 C6 118.9(6) . . ?
C8 C7 H7 120.6 . . ?
C7 C8 H8 118.9 . . ?
C9 C8 C7 122.2(6) . . ?
C9 C8 H8 118.9 . . ?
C8 C9 H9 121.3 . . ?
C8 C9 C10 117.5(7) . . ?
C10 C9 H9 121.3 . . ?
N4 C10 C23 114.4(10) . . ?
N4 C10 C9 122.1(6) . . ?
N4 C10 S1A 114.3(7) . . ?
C9 C10 C23 123.5(11) . . ?
C9 C10 S1A 123.6(8) . . ?
N5 C13 H13 119.0 . . ?
N5 C13 C14 122.0(6) . . ?
C14 C13 H13 119.0 . . ?
C13 C14 H14 120.2 . . ?
C15 C14 C13 119.5(6) . . ?
C15 C14 H14 120.2 . . ?
C14 C15 H15 120.8 . . ?
C14 C15 C16 118.5(6) . . ?
C16 C15 H15 120.8 . . ?
C15 C16 H16 120.6 . . ?
C17 C16 C15 118.7(6) . . ?
C17 C16 H16 120.6 . . ?
N5 C17 C16 123.3(6) . . ?
N5 C17 H17 118.3 . . ?
C16 C17 H17 118.3 . . ?
N6 C18 H18 118.6 . . ?
N6 C18 C19 122.7(6) . . ?
C19 C18 H18 118.6 . . ?
C18 C19 H19 120.2 . . ?
C18 C19 C20 119.5(6) . . ?
C20 C19 H19 120.2 . . ?
C19 C20 H20 121.0 . . ?
C19 C20 C21 118.0(6) . . ?
C21 C20 H20 121.0 . . ?
C20 C21 H21 120.4 . . ?
C22 C21 C20 119.2(6) . . ?
C22 C21 H21 120.4 . . ?
N6 C22 C21 123.8(6) . . ?
N6 C22 H22 118.1 . . ?
C21 C22 H22 118.1 . . ?
O5 S1A C10 109.5(19) . . ?
O5 S1A O2A 108.2(12) . . ?
O5 S1A O3A 121.7(17) . . ?
O2A S1A C10 103.4(15) . . ?
O2A S1A O3A 107(2) . . ?
O3A S1A C10 105.2(15) . . ?
O1 C23A C1 107.1(13) . . ?
O4A C23A O1 123(2) . . ?
O4A C23A C1 129.7(19) . . ?

loop_
_geom_bond_atom_site_label_1
_geom_bond_atom_site_label_2
_geom_bond_distance
_geom_bond_site_symmetry_2
_geom_bond_publ_flag
Ru1 O1 2.178(4) . ?
Ru1 N1 1.942(4) . ?
Ru1 O5 2.189(4) . ?
Ru1 N4 1.947(4) . ?
Ru1 N5 2.076(5) . ?
Ru1 N6 2.049(5) . ?
S1 O1 1.418(5) . ?
S1 O2 1.433(7) . ?
S1 O3 1.447(7) . ?
S1 C1 1.755(6) . ?
O1 C23A 1.509(19) . ?
N1 C1 1.328(7) . ?
N1 C2 1.381(7) . ?
C23 O5 1.387(18) . ?
C23 C10 1.63(6) . ?
C23 O4 1.16(5) . ?
O5 S1A 1.382(12) . ?
N4 C6 1.374(7) . ?
N4 C10 1.344(7) . ?
N5 C13 1.349(8) . ?
N5 C17 1.330(7) . ?
N6 C18 1.356(7) . ?
N6 C22 1.359(7) . ?
C1 C5 1.390(7) . ?
C1 C23A 1.64(3) . ?
C2 C3 1.391(8) . ?
C2 C6 1.466(8) . ?
C3 H3 0.9500 . ?
C3 C4 1.389(9) . ?
C4 H4 0.9500 . ?
C4 C5 1.372(9) . ?
C5 H5 0.9500 . ?
C6 C7 1.408(8) . ?
C7 H7 0.9500 . ?
C7 C8 1.395(11) . ?
C8 H8 0.9500 . ?
C8 C9 1.362(11) . ?
C9 H9 0.9500 . ?
C9 C10 1.368(9) . ?
C10 S1A 1.64(4) . ?
C13 H13 0.9500 . ?
C13 C14 1.390(10) . ?
C14 H14 0.9500 . ?
C14 C15 1.373(11) . ?
C15 H15 0.9500 . ?
C15 C16 1.389(9) . ?
C16 H16 0.9500 . ?
C16 C17 1.381(8) . ?
C17 H17 0.9500 . ?
C18 H18 0.9500 . ?
C18 C19 1.380(9) . ?
C19 H19 0.9500 . ?
C19 C20 1.395(10) . ?
C20 H20 0.9500 . ?
C20 C21 1.395(10) . ?
C21 H21 0.9500 . ?
C21 C22 1.362(9) . ?
C22 H22 0.9500 . ?
S1A O2A 1.399(16) . ?
S1A O3A 1.419(17) . ?
C23A O4A 1.111(19) . ?

loop_
_geom_torsion_atom_site_label_1
_geom_torsion_atom_site_label_2
_geom_torsion_atom_site_label_3
_geom_torsion_atom_site_label_4
_geom_torsion
_geom_torsion_site_symmetry_1
_geom_torsion_site_symmetry_2
_geom_torsion_site_symmetry_3
_geom_torsion_site_symmetry_4
_geom_torsion_publ_flag
Ru1 O1 C23A C1 0.8(12) . . . . ?
Ru1 O1 C23A O4A -178.3(15) . . . . ?
Ru1 N1 C1 S1 1.9(6) . . . . ?
Ru1 N1 C1 C5 177.1(5) . . . . ?
Ru1 N1 C1 C23A -8.1(9) . . . . ?
Ru1 N1 C2 C3 -179.0(5) . . . . ?
Ru1 N1 C2 C6 -0.3(6) . . . . ?
Ru1 O5 S1A C10 2.8(9) . . . . ?
Ru1 O5 S1A O2A -109(2) . . . . ?
Ru1 O5 S1A O3A 126(2) . . . . ?
Ru1 N4 C6 C2 2.4(6) . . . . ?
Ru1 N4 C6 C7 -179.4(5) . . . . ?
Ru1 N4 C10 C23 0.7(9) . . . . ?
Ru1 N4 C10 C9 179.4(5) . . . . ?
Ru1 N4 C10 S1A 0.1(8) . . . . ?
Ru1 N5 C13 C14 -171.1(6) . . . . ?
Ru1 N5 C17 C16 169.6(4) . . . . ?
Ru1 N6 C18 C19 175.3(5) . . . . ?
Ru1 N6 C22 C21 -175.6(4) . . . . ?
S1 C1 C5 C4 175.3(5) . . . . ?
O1 S1 C1 N1 -14.0(5) . . . . ?
O1 S1 C1 C5 170.9(5) . . . . ?
O2 S1 O1 Ru1 -96.1(4) . . . . ?
O2 S1 C1 N1 105.2(5) . . . . ?
O2 S1 C1 C5 -69.8(7) . . . . ?
O3 S1 O1 Ru1 132.9(4) . . . . ?
O3 S1 C1 N1 -133.0(5) . . . . ?
O3 S1 C1 C5 52.0(7) . . . . ?
N1 C1 C5 C4 0.7(9) . . . . ?
N1 C1 C23A O1 4.1(13) . . . . ?
N1 C1 C23A O4A -176.9(17) . . . . ?
N1 C2 C3 C4 2.4(9) . . . . ?
N1 C2 C6 N4 -1.3(7) . . . . ?
N1 C2 C6 C7 -179.3(7) . . . . ?
O5 C23 C10 N4 -3.1(14) . . . . ?
O5 C23 C10 C9 178.2(9) . . . . ?
N4 C6 C7 C8 0.6(10) . . . . ?
N4 C10 S1A O5 -2.0(10) . . . . ?
N4 C10 S1A O2A 113.2(11) . . . . ?
N4 C10 S1A O3A -134.3(12) . . . . ?
N5 C13 C14 C15 0.1(11) . . . . ?
N6 C18 C19 C20 0.0(10) . . . . ?
C1 S1 O1 Ru1 18.7(4) . . . . ?
C1 N1 C2 C3 -2.5(9) . . . . ?
C1 N1 C2 C6 176.2(5) . . . . ?
C2 N1 C1 S1 -174.4(4) . . . . ?
C2 N1 C1 C5 0.9(9) . . . . ?
C2 N1 C1 C23A 175.6(8) . . . . ?
C2 C3 C4 C5 -0.9(10) . . . . ?
C2 C6 C7 C8 178.5(7) . . . . ?
C3 C2 C6 N4 177.2(6) . . . . ?
C3 C2 C6 C7 -0.8(11) . . . . ?
C3 C4 C5 C1 -0.6(10) . . . . ?
C5 C1 C23A O1 178.7(8) . . . . ?
C5 C1 C23A O4A -2(2) . . . . ?
C6 N4 C10 C23 -177.7(8) . . . . ?
C6 N4 C10 C9 1.0(10) . . . . ?
C6 N4 C10 S1A -178.3(6) . . . . ?
C6 C2 C3 C4 -176.0(6) . . . . ?
C6 C7 C8 C9 -0.5(13) . . . . ?
C7 C8 C9 C10 0.6(13) . . . . ?
C8 C9 C10 C23 177.8(10) . . . . ?
C8 C9 C10 N4 -0.8(12) . . . . ?
C8 C9 C10 S1A 178.5(8) . . . . ?
C9 C10 S1A O5 178.7(7) . . . . ?
C9 C10 S1A O2A -66.2(13) . . . . ?
C9 C10 S1A O3A 46.4(14) . . . . ?
C10 C23 O5 Ru1 3.9(13) . . . . ?
C10 N4 C6 C2 -179.1(5) . . . . ?
C10 N4 C6 C7 -0.9(9) . . . . ?
O4 C23 O5 Ru1 -176.9(14) . . . . ?
O4 C23 C10 N4 177.7(13) . . . . ?
O4 C23 C10 C9 -1(2) . . . . ?
C13 N5 C17 C16 -1.8(9) . . . . ?
C13 C14 C15 C16 -1.1(11) . . . . ?
C14 C15 C16 C17 0.6(10) . . . . ?
C15 C16 C17 N5 0.8(9) . . . . ?
C17 N5 C13 C14 1.3(10) . . . . ?
C18 N6 C22 C21 -1.4(8) . . . . ?
C18 C19 C20 C21 0.2(11) . . . . ?
C19 C20 C21 C22 -0.9(10) . . . . ?
C20 C21 C22 N6 1.6(9) . . . . ?
C22 N6 C18 C19 0.5(9) . . . . ?
C23A C1 C5 C4 -173.7(9) . . . . ?
